data_4066362
loop_
_publ_author_name
'Volpe, Emily C.'
'Manke, David R.'
'Bartholomew, Erika R.'
'Wolczanski, Peter T.'
'Lobkovsky, Emil B.'

_publ_section_title
;
 Aryl&#x2212;Oxazoline Chelates of First-Row Transition Metals: Structures
 of {\k-C,N-(o-C6H4)CMe2(COCH2CMe2N)}FeCl(py) and
 [(\k-C,N-(o-C6H4)CMe2(COCH2CMe2N)}Cr(\m-Cl)]2&#x2021;
;
_journal_issue 24
_journal_name_full Organometallics
_journal_page_first 6642
_journal_paper_doi 10.1021/om100420z
_journal_volume 29
_journal_year 2010
_chemical_formula_moiety 'C22 H24 Cl2 Co N2 O2'
_chemical_formula_sum 'C22 H24 Cl2 Co N2 O2'
_chemical_formula_weight 478.26
_chemical_name_common 1-Co
_chemical_name_systematic
; 
 ? 
;
_space_group_IT_number 14
_symmetry_cell_setting monoclinic
_symmetry_space_group_name_Hall '-P 2yn'
_symmetry_space_group_name_H-M 'P 1 21/n 1'
_atom_sites_solution_hydrogens geom
_atom_sites_solution_primary direct
_atom_sites_solution_secondary difmap
_audit_creation_method SHELXL-97
_cell_angle_alpha 90.00
_cell_angle_beta 90.88(3)
_cell_angle_gamma 90.00
_cell_formula_units_Z 8
_cell_length_a 15.555(3)
_cell_length_b 10.169(2)
_cell_length_c 28.108(6)
_cell_measurement_reflns_used 688
_cell_measurement_temperature 173(2)
_cell_measurement_theta_max 15.73
_cell_measurement_theta_min 2.40
_cell_volume 4445.6(15)
_computing_cell_refinement 'Bruker SAINT+'
_computing_data_collection 'Bruker APEX2'
_computing_data_reduction 'Bruker SAINT+'
_computing_molecular_graphics 'Bruker SHELXTL'
_computing_publication_material 'Bruker SHELXTL'
_computing_structure_refinement 'SHELXL-97 (Sheldrick, 1997)'
_computing_structure_solution 'SHELXS-97 (Sheldrick, 1990)'
_diffrn_ambient_temperature 173(2)
_diffrn_measured_fraction_theta_full 1.000
_diffrn_measured_fraction_theta_max 1.000
_diffrn_measurement_device_type 'Bruker X8 APEX II diffractometer'
_diffrn_measurement_method 'phi and omega scans'
_diffrn_radiation_monochromator graphite
_diffrn_radiation_source 'fine-focus sealed tube'
_diffrn_radiation_type MoK\a
_diffrn_radiation_wavelength 0.71073
_diffrn_reflns_av_R_equivalents 0.1368
_diffrn_reflns_av_sigmaI/netI 0.1497
_diffrn_reflns_limit_h_max 17
_diffrn_reflns_limit_h_min -17
_diffrn_reflns_limit_k_max 9
_diffrn_reflns_limit_k_min -11
_diffrn_reflns_limit_l_max 31
_diffrn_reflns_limit_l_min -30
_diffrn_reflns_number 31094
_diffrn_reflns_theta_full 23.26
_diffrn_reflns_theta_max 23.26
_diffrn_reflns_theta_min 1.45
_exptl_absorpt_coefficient_mu 1.033
_exptl_absorpt_correction_T_max 0.9038
_exptl_absorpt_correction_T_min 0.8201
_exptl_absorpt_correction_type multi-scan
_exptl_absorpt_process_details SADABS
_exptl_crystal_colour blue
_exptl_crystal_density_diffrn 1.429
_exptl_crystal_density_method 'not measured'
_exptl_crystal_description block
_exptl_crystal_F_000 1976
_exptl_crystal_size_max 0.20
_exptl_crystal_size_mid 0.15
_exptl_crystal_size_min 0.10
_refine_diff_density_max 0.614
_refine_diff_density_min -0.468
_refine_diff_density_rms 0.102
_refine_ls_extinction_method none
_refine_ls_goodness_of_fit_ref 0.979
_refine_ls_hydrogen_treatment riding
_refine_ls_matrix_type full
_refine_ls_number_parameters 531
_refine_ls_number_reflns 6389
_refine_ls_number_restraints 0
_refine_ls_restrained_S_all 0.979
_refine_ls_R_factor_all 0.1215
_refine_ls_R_factor_gt 0.0532
_refine_ls_shift/su_max 0.019
_refine_ls_shift/su_mean 0.001
_refine_ls_structure_factor_coef Fsqd
_refine_ls_weighting_details 'calc w=1/[\s^2^(Fo^2^)+(0.0350P)^2^+0.0000P] where P=(Fo^2^+2Fc^2^)/3'
_refine_ls_weighting_scheme calc
_refine_ls_wR_factor_gt 0.1027
_refine_ls_wR_factor_ref 0.1143
_reflns_number_gt 3233
_reflns_number_total 6389
_reflns_threshold_expression >2sigma(I)
_cod_data_source_file om100420z_si_002.cif
_cod_data_source_block dm6
_cod_depositor_comments
;
The following automatic conversions were performed:

'_symmetry_cell_setting' value 'Monoclinic' changed to 'monoclinic'
according to /home/saulius/struct/CIF-dictionaries/cif_core.dic
dictionary named 'cif_core.dic' version 2.4.1 from 2010-06-29.

Automatic conversion script
Id: cif_fix_values 1715 2011-07-08 13:25:40Z adriana 
;
_cod_original_cell_volume 4445.8(15)
_cod_original_sg_symbol_H-M P2(1)/n
_cod_database_code 4066362

loop_
_symmetry_equiv_pos_as_xyz
'x, y, z'
'-x+1/2, y+1/2, -z+1/2'
'-x, -y, -z'
'x-1/2, -y-1/2, z-1/2'

loop_
_atom_site_label
_atom_site_type_symbol
_atom_site_fract_x
_atom_site_fract_y
_atom_site_fract_z
_atom_site_U_iso_or_equiv
_atom_site_adp_type
_atom_site_occupancy
_atom_site_symmetry_multiplicity
_atom_site_calc_flag
_atom_site_refinement_flags
Co1 Co 0.00816(4) 0.91516(6) 0.12943(2) 0.01447(18) Uani 1 1 d .
Co2 Co -0.00631(4) 0.75663(6) 0.35730(2) 0.01310(17) Uani 1 1 d .
Cl1 Cl -0.01530(10) 1.01892(13) 0.19824(5) 0.0440(5) Uani 1 1 d .
Cl2 Cl -0.10044(9) 0.92797(14) 0.07545(5) 0.0470(5) Uani 1 1 d .
Cl3 Cl 0.00523(9) 0.64544(13) 0.28978(5) 0.0407(4) Uani 1 1 d .
Cl4 Cl 0.10809(9) 0.73751(14) 0.40670(5) 0.0438(4) Uani 1 1 d .
O1 O 0.0883(2) 0.5504(3) 0.18670(12) 0.0335(10) Uani 1 1 d .
O2 O 0.2066(2) 1.0422(3) 0.03920(12) 0.0335(10) Uani 1 1 d .
O3 O -0.0904(2) 1.1231(3) 0.30563(12) 0.0323(10) Uani 1 1 d .
O4 O -0.1820(2) 0.6463(3) 0.46206(12) 0.0426(11) Uani 1 1 d .
N1 N 0.0260(2) 0.7244(4) 0.14995(14) 0.0260(12) Uani 1 1 d .
N2 N 0.1059(3) 1.0096(4) 0.09556(14) 0.0262(12) Uani 1 1 d .
N3 N -0.0233(3) 0.9484(4) 0.33842(14) 0.0282(12) Uani 1 1 d .
N4 N -0.0996(3) 0.6682(4) 0.39700(14) 0.0283(12) Uani 1 1 d .
C1 C -0.0436(3) 0.6230(5) 0.15052(18) 0.0293(15) Uani 1 1 d .
C2 C -0.0010(3) 0.5097(5) 0.17924(18) 0.0321(16) Uani 1 1 d .
H2A H -0.0298 0.4973 0.2101 0.039 Uiso 1 1 calc R
H2B H -0.0039 0.4262 0.1611 0.039 Uiso 1 1 calc R
C3 C 0.0922(3) 0.6768(5) 0.17074(18) 0.0276(15) Uani 1 1 d .
C4 C 0.1759(3) 0.7428(5) 0.17823(17) 0.0279(15) Uani 1 1 d .
C5 C 0.2034(3) 0.7797(5) 0.22371(18) 0.0331(16) Uani 1 1 d .
H5A H 0.1724 0.7507 0.2506 0.040 Uiso 1 1 calc R
C6 C 0.2749(3) 0.8573(5) 0.23015(19) 0.0374(17) Uani 1 1 d .
H6A H 0.2946 0.8798 0.2613 0.045 Uiso 1 1 calc R
C7 C 0.3181(3) 0.9024(5) 0.1902(2) 0.0419(18) Uani 1 1 d .
H7A H 0.3656 0.9603 0.1941 0.050 Uiso 1 1 calc R
C8 C 0.2926(3) 0.8637(5) 0.14510(19) 0.0336(17) Uani 1 1 d .
H8A H 0.3241 0.8924 0.1184 0.040 Uiso 1 1 calc R
C9 C 0.2215(3) 0.7835(4) 0.13836(17) 0.0239(14) Uani 1 1 d .
C10 C 0.1955(3) 0.7326(5) 0.09072(17) 0.0229(14) Uani 1 1 d .
C11 C 0.1992(3) 0.5973(5) 0.08031(19) 0.0353(16) Uani 1 1 d .
H11A H 0.2191 0.5371 0.1039 0.042 Uiso 1 1 calc R
C12 C 0.1741(3) 0.5515(5) 0.0358(2) 0.0434(18) Uani 1 1 d .
H12A H 0.1756 0.4599 0.0293 0.052 Uiso 1 1 calc R
C13 C 0.1466(4) 0.6386(5) 0.0009(2) 0.0441(18) Uani 1 1 d .
H13A H 0.1292 0.6063 -0.0295 0.053 Uiso 1 1 calc R
C14 C 0.1444(3) 0.7721(5) 0.00989(18) 0.0325(16) Uani 1 1 d .
H14A H 0.1267 0.8320 -0.0143 0.039 Uiso 1 1 calc R
C15 C 0.1686(3) 0.8181(5) 0.05506(18) 0.0255(15) Uani 1 1 d .
C16 C 0.1572(3) 0.9604(5) 0.06514(18) 0.0256(15) Uani 1 1 d .
C17 C 0.1758(3) 1.1730(5) 0.05051(18) 0.0363(17) Uani 1 1 d .
H17A H 0.1416 1.2095 0.0236 0.044 Uiso 1 1 calc R
H17B H 0.2246 1.2328 0.0575 0.044 Uiso 1 1 calc R
C18 C 0.1194(3) 1.1561(5) 0.09484(19) 0.0305(16) Uani 1 1 d .
C19 C -0.0620(3) 0.5818(5) 0.09857(16) 0.0382(17) Uani 1 1 d .
H19A H -0.1000 0.5050 0.0981 0.057 Uiso 1 1 calc R
H19B H -0.0078 0.5596 0.0832 0.057 Uiso 1 1 calc R
H19C H -0.0898 0.6546 0.0815 0.057 Uiso 1 1 calc R
C20 C -0.1227(3) 0.6784(5) 0.17528(18) 0.0375(17) Uani 1 1 d .
H20A H -0.1062 0.7098 0.2071 0.056 Uiso 1 1 calc R
H20B H -0.1662 0.6092 0.1781 0.056 Uiso 1 1 calc R
H20C H -0.1464 0.7515 0.1566 0.056 Uiso 1 1 calc R
C21 C 0.1653(3) 1.1966(5) 0.14053(18) 0.0425(18) Uani 1 1 d .
H21A H 0.1286 1.1773 0.1677 0.064 Uiso 1 1 calc R
H21B H 0.1777 1.2910 0.1396 0.064 Uiso 1 1 calc R
H21C H 0.2193 1.1475 0.1438 0.064 Uiso 1 1 calc R
C22 C 0.0329(3) 1.2249(5) 0.0881(2) 0.0483(19) Uani 1 1 d .
H22A H 0.0029 1.1885 0.0602 0.072 Uiso 1 1 calc R
H22B H 0.0423 1.3193 0.0835 0.072 Uiso 1 1 calc R
H22C H -0.0020 1.2112 0.1164 0.072 Uiso 1 1 calc R
C23 C 0.0441(3) 1.0527(4) 0.33870(17) 0.0258(15) Uani 1 1 d .
C24 C 0.0008(3) 1.1658(5) 0.30973(19) 0.0335(16) Uani 1 1 d .
H24A H 0.0058 1.2507 0.3268 0.040 Uiso 1 1 calc R
H24B H 0.0269 1.1748 0.2780 0.040 Uiso 1 1 calc R
C25 C -0.0925(3) 0.9966(5) 0.32096(17) 0.0260(15) Uani 1 1 d .
C26 C -0.1762(3) 0.9298(5) 0.31658(19) 0.0294(15) Uani 1 1 d .
C27 C -0.2075(3) 0.8914(5) 0.27146(18) 0.0344(16) Uani 1 1 d .
H27A H -0.1794 0.9185 0.2434 0.041 Uiso 1 1 calc R
C28 C -0.2796(3) 0.8138(5) 0.2690(2) 0.0449(18) Uani 1 1 d .
H28A H -0.3019 0.7877 0.2388 0.054 Uiso 1 1 calc R
C29 C -0.3205(3) 0.7725(5) 0.3103(2) 0.0412(18) Uani 1 1 d .
H29A H -0.3695 0.7168 0.3082 0.049 Uiso 1 1 calc R
C30 C -0.2894(3) 0.8132(5) 0.35443(19) 0.0340(17) Uani 1 1 d .
H30A H -0.3177 0.7860 0.3825 0.041 Uiso 1 1 calc R
C31 C -0.2178(3) 0.8925(4) 0.35809(18) 0.0258(15) Uani 1 1 d .
C32 C -0.1866(3) 0.9455(5) 0.40482(18) 0.0277(15) Uani 1 1 d .
C33 C -0.1940(3) 1.0812(5) 0.41390(17) 0.0310(16) Uani 1 1 d .
H33A H -0.2194 1.1373 0.3906 0.037 Uiso 1 1 calc R
C34 C -0.1644(3) 1.1330(5) 0.45643(18) 0.0350(17) Uani 1 1 d .
H34A H -0.1698 1.2247 0.4621 0.042 Uiso 1 1 calc R
C35 C -0.1270(4) 1.0534(5) 0.49096(19) 0.0427(18) Uani 1 1 d .
H35A H -0.1060 1.0900 0.5200 0.051 Uiso 1 1 calc R
C36 C -0.1207(3) 0.9193(5) 0.48246(18) 0.0375(17) Uani 1 1 d .
H36A H -0.0963 0.8636 0.5062 0.045 Uiso 1 1 calc R
C37 C -0.1495(3) 0.8661(5) 0.43995(19) 0.0309(16) Uani 1 1 d .
C38 C -0.1414(3) 0.7227(5) 0.43135(19) 0.0331(16) Uani 1 1 d .
C39 C -0.1636(4) 0.5116(5) 0.44855(19) 0.0434(18) Uani 1 1 d .
H39A H -0.2175 0.4613 0.4436 0.052 Uiso 1 1 calc R
H39B H -0.1284 0.4673 0.4734 0.052 Uiso 1 1 calc R
C40 C -0.1131(4) 0.5224(5) 0.40119(19) 0.0352(17) Uani 1 1 d .
C41 C 0.1244(3) 1.0033(5) 0.31386(17) 0.0340(16) Uani 1 1 d .
H41A H 0.1495 0.9303 0.3321 0.051 Uiso 1 1 calc R
H41B H 0.1664 1.0749 0.3118 0.051 Uiso 1 1 calc R
H41C H 0.1090 0.9730 0.2818 0.051 Uiso 1 1 calc R
C42 C 0.0616(3) 1.0926(5) 0.39065(16) 0.0357(16) Uani 1 1 d .
H42A H 0.0070 1.1100 0.4064 0.054 Uiso 1 1 calc R
H42B H 0.0972 1.1721 0.3915 0.054 Uiso 1 1 calc R
H42C H 0.0919 1.0211 0.4072 0.054 Uiso 1 1 calc R
C43 C -0.0268(4) 0.4505(5) 0.4041(2) 0.056(2) Uani 1 1 d .
H43A H 0.0058 0.4680 0.3752 0.084 Uiso 1 1 calc R
H43B H -0.0368 0.3557 0.4071 0.084 Uiso 1 1 calc R
H43C H 0.0060 0.4817 0.4320 0.084 Uiso 1 1 calc R
C44 C -0.1683(4) 0.4778(5) 0.35851(19) 0.051(2) Uani 1 1 d .
H44A H -0.2240 0.5229 0.3591 0.076 Uiso 1 1 calc R
H44B H -0.1774 0.3825 0.3602 0.076 Uiso 1 1 calc R
H44C H -0.1388 0.4994 0.3289 0.076 Uiso 1 1 calc R

loop_
_atom_site_aniso_label
_atom_site_aniso_U_11
_atom_site_aniso_U_22
_atom_site_aniso_U_33
_atom_site_aniso_U_23
_atom_site_aniso_U_13
_atom_site_aniso_U_12
Co1 0.0123(4) 0.0142(4) 0.0168(4) -0.0012(3) -0.0016(3) 0.0024(3)
Co2 0.0126(4) 0.0124(3) 0.0143(4) -0.0019(3) -0.0012(3) 0.0018(3)
Cl1 0.0540(10) 0.0414(9) 0.0369(9) -0.0055(8) 0.0062(8) 0.0086(8)
Cl2 0.0348(9) 0.0541(10) 0.0517(10) 0.0104(9) -0.0175(8) -0.0036(8)
Cl3 0.0497(10) 0.0401(9) 0.0323(9) -0.0062(7) -0.0001(8) 0.0062(8)
Cl4 0.0386(9) 0.0459(9) 0.0464(10) -0.0056(8) -0.0131(8) 0.0060(8)
O1 0.034(2) 0.026(2) 0.040(2) -0.0051(18) -0.0065(19) -0.0051(18)
O2 0.039(2) 0.027(2) 0.035(2) 0.0012(18) -0.0005(19) 0.0017(19)
O3 0.031(2) 0.032(2) 0.033(2) 0.0017(18) -0.0072(19) -0.0031(18)
O4 0.056(3) 0.027(2) 0.045(3) 0.008(2) 0.023(2) 0.004(2)
N1 0.019(3) 0.027(3) 0.032(3) -0.005(2) -0.003(2) 0.004(2)
N2 0.028(3) 0.021(2) 0.030(3) -0.011(2) -0.001(2) 0.003(2)
N3 0.021(3) 0.036(3) 0.027(3) -0.003(2) -0.004(2) 0.002(2)
N4 0.029(3) 0.023(3) 0.033(3) -0.003(2) 0.001(2) 0.006(2)
C1 0.032(3) 0.026(3) 0.029(3) -0.002(3) -0.005(3) -0.011(3)
C2 0.027(3) 0.030(3) 0.040(4) -0.009(3) -0.001(3) -0.009(3)
C3 0.038(4) 0.013(3) 0.033(4) -0.002(3) 0.008(3) -0.014(3)
C4 0.027(3) 0.025(3) 0.031(3) -0.006(3) -0.004(3) 0.003(3)
C5 0.029(3) 0.043(4) 0.027(3) -0.010(3) 0.003(3) 0.003(3)
C6 0.025(3) 0.047(4) 0.040(4) -0.015(3) -0.005(3) 0.003(3)
C7 0.024(3) 0.037(4) 0.064(5) -0.007(3) -0.010(3) -0.007(3)
C8 0.025(3) 0.033(3) 0.043(4) -0.005(3) 0.000(3) -0.005(3)
C9 0.026(3) 0.020(3) 0.026(3) 0.004(3) 0.006(3) 0.008(3)
C10 0.021(3) 0.023(3) 0.024(3) -0.001(3) 0.005(3) 0.000(3)
C11 0.024(3) 0.033(3) 0.049(4) -0.005(3) 0.002(3) 0.003(3)
C12 0.048(4) 0.032(4) 0.050(4) -0.008(3) 0.007(3) -0.007(3)
C13 0.056(4) 0.042(4) 0.034(4) -0.011(3) 0.002(3) -0.005(3)
C14 0.038(4) 0.031(3) 0.029(3) 0.000(3) 0.001(3) -0.003(3)
C15 0.029(3) 0.023(3) 0.025(3) -0.010(3) 0.003(3) -0.005(3)
C16 0.034(3) 0.019(3) 0.023(3) 0.003(3) -0.019(3) -0.002(3)
C17 0.046(4) 0.018(3) 0.045(4) -0.001(3) -0.007(3) -0.001(3)
C18 0.038(4) 0.018(3) 0.036(4) -0.005(3) -0.003(3) -0.004(3)
C19 0.041(4) 0.045(4) 0.028(3) -0.012(3) -0.001(3) -0.007(3)
C20 0.032(4) 0.048(4) 0.033(4) -0.001(3) 0.004(3) -0.004(3)
C21 0.047(4) 0.038(4) 0.043(4) -0.011(3) -0.007(3) -0.003(3)
C22 0.043(4) 0.035(4) 0.067(5) 0.000(3) -0.001(3) 0.013(3)
C23 0.025(3) 0.023(3) 0.030(3) -0.004(3) 0.003(3) 0.002(3)
C24 0.029(4) 0.027(3) 0.044(4) 0.006(3) -0.005(3) -0.008(3)
C25 0.038(4) 0.024(3) 0.015(3) -0.003(3) 0.003(3) 0.003(3)
C26 0.022(3) 0.025(3) 0.042(4) -0.001(3) -0.004(3) 0.004(3)
C27 0.034(4) 0.041(4) 0.027(3) -0.012(3) -0.012(3) 0.006(3)
C28 0.038(4) 0.053(4) 0.044(4) -0.010(3) -0.016(3) -0.002(3)
C29 0.024(3) 0.035(4) 0.064(5) -0.007(3) -0.010(3) 0.002(3)
C30 0.023(4) 0.036(3) 0.043(4) -0.002(3) -0.002(3) -0.007(3)
C31 0.022(3) 0.021(3) 0.035(4) -0.001(3) -0.003(3) -0.001(3)
C32 0.017(3) 0.032(3) 0.035(3) -0.003(3) 0.008(3) -0.001(3)
C33 0.043(4) 0.026(3) 0.024(3) -0.006(3) -0.001(3) 0.002(3)
C34 0.045(4) 0.027(3) 0.033(4) 0.000(3) 0.020(3) -0.001(3)
C35 0.060(4) 0.042(4) 0.027(4) -0.007(3) -0.004(3) 0.002(3)
C36 0.050(4) 0.041(4) 0.022(3) 0.004(3) 0.000(3) 0.009(3)
C37 0.031(4) 0.023(3) 0.039(4) -0.007(3) 0.000(3) 0.003(3)
C38 0.035(4) 0.031(4) 0.033(4) 0.003(3) 0.002(3) -0.005(3)
C39 0.049(4) 0.021(3) 0.061(4) -0.006(3) 0.017(4) 0.015(3)
C40 0.043(4) 0.018(3) 0.045(4) 0.001(3) 0.013(3) -0.006(3)
C41 0.031(4) 0.036(3) 0.036(4) 0.000(3) 0.011(3) -0.010(3)
C42 0.035(4) 0.040(4) 0.032(4) -0.001(3) -0.008(3) -0.005(3)
C43 0.059(5) 0.028(4) 0.082(5) 0.012(3) 0.019(4) 0.016(3)
C44 0.064(5) 0.035(4) 0.052(4) -0.008(3) 0.001(4) -0.009(3)

loop_
_atom_type_symbol
_atom_type_description
_atom_type_scat_dispersion_real
_atom_type_scat_dispersion_imag
_atom_type_scat_source
C C 0.0033 0.0016 'International Tables Vol C Tables 4.2.6.8 and 6.1.1.4'
H H 0.0000 0.0000 'International Tables Vol C Tables 4.2.6.8 and 6.1.1.4'
N N 0.0061 0.0033 'International Tables Vol C Tables 4.2.6.8 and 6.1.1.4'
O O 0.0106 0.0060 'International Tables Vol C Tables 4.2.6.8 and 6.1.1.4'
Co Co 0.3494 0.9721 'International Tables Vol C Tables 4.2.6.8 and 6.1.1.4'
Cl Cl 0.1484 0.1585 'International Tables Vol C Tables 4.2.6.8 and 6.1.1.4'

loop_
_geom_angle_atom_site_label_1
_geom_angle_atom_site_label_2
_geom_angle_atom_site_label_3
_geom_angle
N1 Co1 N2 118.61(15)
N1 Co1 Cl1 103.13(12)
N2 Co1 Cl1 108.25(12)
N1 Co1 Cl2 109.98(11)
N2 Co1 Cl2 102.35(12)
Cl1 Co1 Cl2 115.05(6)
N3 Co2 N4 118.12(16)
N3 Co2 Cl3 106.07(12)
N4 Co2 Cl3 108.01(12)
N3 Co2 Cl4 109.98(12)
N4 Co2 Cl4 100.72(12)
Cl3 Co2 Cl4 114.23(6)
C3 O1 C2 105.5(4)
C16 O2 C17 104.7(4)
C25 O3 C24 106.3(4)
C38 O4 C39 106.5(4)
C3 N1 C1 108.3(4)
C3 N1 Co1 126.6(3)
C1 N1 Co1 124.3(3)
C16 N2 C18 106.7(4)
C16 N2 Co1 127.1(3)
C18 N2 Co1 125.2(3)
C25 N3 C23 108.5(4)
C25 N3 Co2 125.0(3)
C23 N3 Co2 126.3(3)
C38 N4 C40 106.9(4)
C38 N4 Co2 125.8(3)
C40 N4 Co2 125.2(3)
N1 C1 C20 109.8(4)
N1 C1 C19 107.5(4)
C20 C1 C19 113.1(4)
N1 C1 C2 102.3(4)
C20 C1 C2 112.2(4)
C19 C1 C2 111.2(4)
O1 C2 C1 105.2(4)
N1 C3 O1 118.0(4)
N1 C3 C4 126.8(4)
O1 C3 C4 115.2(4)
C5 C4 C9 120.2(5)
C5 C4 C3 120.8(5)
C9 C4 C3 118.5(4)
C6 C5 C4 120.9(5)
C5 C6 C7 118.8(5)
C8 C7 C6 120.6(5)
C7 C8 C9 120.8(5)
C8 C9 C4 118.6(5)
C8 C9 C10 122.3(5)
C4 C9 C10 119.0(4)
C15 C10 C11 118.4(4)
C15 C10 C9 120.5(4)
C11 C10 C9 121.1(4)
C12 C11 C10 120.3(5)
C11 C12 C13 120.4(5)
C14 C13 C12 120.4(5)
C13 C14 C15 119.2(5)
C10 C15 C14 121.3(4)
C10 C15 C16 120.6(4)
C14 C15 C16 117.9(4)
N2 C16 O2 119.0(4)
N2 C16 C15 125.8(5)
O2 C16 C15 115.2(4)
O2 C17 C18 105.6(4)
N2 C18 C21 108.8(4)
N2 C18 C22 109.4(4)
C21 C18 C22 112.5(4)
N2 C18 C17 101.7(4)
C21 C18 C17 112.8(4)
C22 C18 C17 111.1(4)
N3 C23 C41 110.1(4)
N3 C23 C42 107.9(4)
C41 C23 C42 112.7(4)
N3 C23 C24 103.0(4)
C41 C23 C24 110.8(4)
C42 C23 C24 111.8(4)
O3 C24 C23 103.2(4)
N3 C25 O3 117.5(5)
N3 C25 C26 126.6(5)
O3 C25 C26 115.9(4)
C31 C26 C27 121.3(5)
C31 C26 C25 118.4(5)
C27 C26 C25 119.8(5)
C28 C27 C26 118.4(5)
C27 C28 C29 120.9(5)
C30 C29 C28 119.7(5)
C31 C30 C29 120.8(5)
C30 C31 C26 118.8(5)
C30 C31 C32 121.9(5)
C26 C31 C32 119.3(4)
C37 C32 C33 118.2(5)
C37 C32 C31 122.6(4)
C33 C32 C31 119.1(4)
C34 C33 C32 120.3(5)
C33 C34 C35 121.0(5)
C34 C35 C36 118.9(5)
C37 C36 C35 120.8(5)
C36 C37 C32 120.7(5)
C36 C37 C38 119.9(5)
C32 C37 C38 119.3(5)
N4 C38 O4 118.8(5)
N4 C38 C37 125.9(5)
O4 C38 C37 115.2(5)
O4 C39 C40 105.1(4)
N4 C40 C44 107.9(4)
N4 C40 C43 110.6(4)
C44 C40 C43 112.4(5)
N4 C40 C39 102.1(4)
C44 C40 C39 111.3(5)
C43 C40 C39 111.9(5)

loop_
_geom_bond_atom_site_label_1
_geom_bond_atom_site_label_2
_geom_bond_distance
Co1 N1 2.042(4)
Co1 N2 2.045(4)
Co1 Cl1 2.2380(16)
Co1 Cl2 2.2569(16)
Co2 N3 2.037(4)
Co2 N4 2.052(4)
Co2 Cl3 2.2189(15)
Co2 Cl4 2.2486(16)
O1 C3 1.364(5)
O1 C2 1.460(5)
O2 C16 1.352(6)
O2 C17 1.451(5)
O3 C25 1.356(5)
O3 C24 1.486(5)
O4 C38 1.329(6)
O4 C39 1.451(5)
N1 C3 1.272(6)
N1 C1 1.495(6)
N2 C16 1.281(6)
N2 C18 1.505(6)
N3 C25 1.275(6)
N3 C23 1.490(6)
N4 C38 1.296(6)
N4 C40 1.503(6)
C1 C20 1.530(7)
C1 C19 1.542(6)
C1 C2 1.551(6)
C3 C4 1.477(7)
C4 C5 1.393(6)
C4 C9 1.398(7)
C5 C6 1.373(7)
C6 C7 1.396(7)
C7 C8 1.380(7)
C8 C9 1.385(6)
C9 C10 1.486(6)
C10 C15 1.387(6)
C10 C11 1.408(6)
C11 C12 1.385(7)
C12 C13 1.385(7)
C13 C14 1.382(6)
C14 C15 1.399(6)
C15 C16 1.486(6)
C17 C18 1.544(7)
C18 C21 1.517(6)
C18 C22 1.526(7)
C23 C41 1.526(6)
C23 C42 1.536(6)
C23 C24 1.556(6)
C25 C26 1.472(7)
C26 C31 1.396(7)
C26 C27 1.407(6)
C27 C28 1.372(7)
C28 C29 1.397(7)
C29 C30 1.388(7)
C30 C31 1.377(6)
C31 C32 1.494(7)
C32 C37 1.394(7)
C32 C33 1.408(6)
C33 C34 1.379(6)
C34 C35 1.385(7)
C35 C36 1.388(7)
C36 C37 1.381(7)
C37 C38 1.483(7)
C39 C40 1.560(7)
C40 C44 1.533(7)
C40 C43 1.530(7)
